data_2207413
loop_
_publ_author_name
'Choi, Ki-Young'
'Ryu, Haiil'
'Ko, Jaejung'
'Kang, Sang Ook'
'Han, Won-Sik'
'Suh, Il-Hwan'

_publ_section_title
;
 <i>catena</i>-Poly[[[aquazinc(II)]-\m-6-[bis(2-pyridylmethyl)amino]caproato]
 perchlorate]
;
_journal_coeditor_code AC6211
_journal_issue 12
_journal_name_full 'Acta Crystallographica Section E'
_journal_page_first m2474
_journal_page_last m2476
_journal_paper_doi 10.1107/S1600536805035026
_journal_volume 61
_journal_year 2005
_chemical_formula_iupac '[Zn (C18 H22 N3 O2) (H2 O)] (Cl O4)'
_chemical_formula_moiety 'C18 H24 N3 O3 Zn Cl O4'
_chemical_formula_sum 'C18 H24 Cl N3 O7 Zn'
_chemical_formula_weight 495.22
_chemical_name_systematic
;
catena-Poly[[Aqua[bis(2-pyridylmethyl)amino-6-caproato]zinc(II)
perchlorate]
;
_space_group_IT_number 61
_symmetry_cell_setting orthorhombic
_symmetry_space_group_name_Hall '-P 2ac 2ab'
_symmetry_space_group_name_H-M 'P b c a'
_atom_sites_solution_hydrogens geom
_atom_sites_solution_primary direct
_atom_sites_solution_secondary difmap
_audit_creation_method SHELXL97
_cell_angle_alpha 90.00
_cell_angle_beta 90.00
_cell_angle_gamma 90.00
_cell_formula_units_Z 8
_cell_length_a 15.9996(7)
_cell_length_b 15.3187(6)
_cell_length_c 16.7417(7)
_cell_measurement_reflns_used 4492
_cell_measurement_temperature 233.5(2)
_cell_measurement_theta_max 23.1095
_cell_measurement_theta_min 2.546
_cell_volume 4103.3(3)
_computing_cell_refinement 'SMART (Bruker, 1999)'
_computing_data_collection 'SMART (Bruker, 1999)'
_computing_data_reduction 'SAINT-Plus (Bruker, 1999)'
_computing_molecular_graphics 'ORTEP-3 for Windows (Farrugia, 1997)'
_computing_publication_material SHELXL97
_computing_structure_refinement 'SHELXL97 (Sheldrick, 1997)'
_computing_structure_solution 'SHELXS97 (Sheldrick, 1997)'
_diffrn_ambient_temperature 233.5(2)
_diffrn_measured_fraction_theta_full 0.999
_diffrn_measured_fraction_theta_max 0.999
_diffrn_measurement_device_type 'Bruker SMART 1000 CCD area-detector'
_diffrn_measurement_method \w
_diffrn_radiation_monochromator graphite
_diffrn_radiation_source 'fine-focus sealed tube'
_diffrn_radiation_type MoK\a
_diffrn_radiation_wavelength 0.71073
_diffrn_reflns_av_R_equivalents 0.0545
_diffrn_reflns_av_sigmaI/netI 0.0434
_diffrn_reflns_limit_h_max 19
_diffrn_reflns_limit_h_min -21
_diffrn_reflns_limit_k_max 12
_diffrn_reflns_limit_k_min -20
_diffrn_reflns_limit_l_max 22
_diffrn_reflns_limit_l_min -21
_diffrn_reflns_number 28748
_diffrn_reflns_theta_full 28.32
_diffrn_reflns_theta_max 28.32
_diffrn_reflns_theta_min 2.21
_diffrn_standards_decay_% 0
_diffrn_standards_number 0
_exptl_absorpt_coefficient_mu 1.374
_exptl_absorpt_correction_T_max 0.8399
_exptl_absorpt_correction_T_min 0.6463
_exptl_absorpt_correction_type multi-scan
_exptl_absorpt_process_details 'SADABS (Sheldrick, 1996)'
_exptl_crystal_colour colourless
_exptl_crystal_density_diffrn 1.603
_exptl_crystal_density_method 'not measured'
_exptl_crystal_description block
_exptl_crystal_F_000 2048
_exptl_crystal_size_max 0.310
_exptl_crystal_size_mid 0.177
_exptl_crystal_size_min 0.127
_refine_diff_density_max 0.551
_refine_diff_density_min -0.385
_refine_ls_extinction_method none
_refine_ls_goodness_of_fit_ref 1.030
_refine_ls_hydrogen_treatment mixed
_refine_ls_matrix_type full
_refine_ls_number_parameters 277
_refine_ls_number_reflns 5109
_refine_ls_number_restraints 0
_refine_ls_restrained_S_all 1.030
_refine_ls_R_factor_all 0.0930
_refine_ls_R_factor_gt 0.0412
_refine_ls_shift/su_max 0.000
_refine_ls_shift/su_mean 0.000
_refine_ls_structure_factor_coef Fsqd
_refine_ls_weighting_details 'calc w = 1/[\s^2^(Fo^2^)+(0.0446P)^2^+6.9671P] where P=(Fo^2^+2Fc^2^)/3'
_refine_ls_weighting_scheme calc
_refine_ls_wR_factor_gt 0.0944
_refine_ls_wR_factor_ref 0.1269
_reflns_number_gt 3087
_reflns_number_total 5109
_reflns_threshold_expression >2\s(I)
_cod_data_source_file ac6211.cif
_cod_data_source_block I
_cod_depositor_comments
;
The following automatic conversions were performed:
'_geom_bond_publ_flag' value 'Y' changed to 'y' according to
'/home/saulius/struct/CIF-dictionaries/cif_core.dic' dictionary named
'cif_core.dic' version 2.4.1 from 2010-06-29 (20
times).

'_geom_angle_publ_flag' value 'Y' changed to 'y' according to
'/home/saulius/struct/CIF-dictionaries/cif_core.dic' dictionary named
'cif_core.dic' version 2.4.1 from 2010-06-29 (33 times).

Automatic conversion script
Id: cif_fix_enum 1527 2010-12-29 10:47:43Z saulius 

The following automatic conversions were performed:

'_geom_bond_publ_flag' value 'Y' changed to 'y' according to
/home/saulius/struct/CIF-dictionaries/cif_core.dic dictionary named
'cif_core.dic' version 2.4.1 from 2010-06-29 (20
times).

'_geom_angle_publ_flag' value 'Y' changed to 'y' according
to /home/saulius/struct/CIF-dictionaries/cif_core.dic dictionary
named 'cif_core.dic' version 2.4.1 from 2010-06-29 (33 times).

Automatic conversion script
Id: cif_fix_values 1715 2011-07-08 13:25:40Z adriana 
;
_cod_database_code 2207413
_cod_database_fobs_code 2207413

loop_
_symmetry_equiv_pos_as_xyz
'x, y, z'
'-x+1/2, -y, z+1/2'
'-x, y+1/2, -z+1/2'
'x+1/2, -y+1/2, -z'
'-x, -y, -z'
'x-1/2, y, -z-1/2'
'x, -y-1/2, z-1/2'
'-x-1/2, y-1/2, z'

loop_
_atom_site_label
_atom_site_fract_x
_atom_site_fract_y
_atom_site_fract_z
_atom_site_U_iso_or_equiv
_atom_site_adp_type
_atom_site_calc_flag
_atom_site_refinement_flags
_atom_site_occupancy
_atom_site_type_symbol
Zn 0.01668(3) 0.45775(2) 0.35349(2) 0.03238(12) Uani d . 1 Zn
Cl1 -0.30246(7) 0.40472(7) 0.53505(6) 0.0536(3) Uani d . 1 Cl
O1 -0.01237(16) 0.38347(15) 0.45502(13) 0.0379(6) Uani d . 1 O
O2 -0.04708(17) 0.32496(17) 0.34124(13) 0.0429(6) Uani d . 1 O
O3 -0.3419(3) 0.4593(3) 0.4783(3) 0.1016(13) Uani d . 1 O
O4 -0.2452(3) 0.3500(3) 0.4968(2) 0.1002(13) Uani d . 1 O
O5 -0.3653(2) 0.3565(3) 0.5763(3) 0.0928(12) Uani d . 1 O
O6 -0.2593(2) 0.4582(3) 0.5897(2) 0.1038(15) Uani d . 1 O
OW1 0.0840(2) 0.55871(19) 0.41010(17) 0.0461(7) Uani d . 1 O
H19A 0.064(3) 0.578(3) 0.446(3) 0.055 Uiso d . 1 H
H19B 0.134(3) 0.557(3) 0.415(3) 0.055 Uiso d . 1 H
N1 -0.08408(19) 0.54498(19) 0.35616(17) 0.0380(7) Uani d . 1 N
N2 0.0318(2) 0.52091(19) 0.23721(16) 0.0385(7) Uani d . 1 N
N3 0.13118(19) 0.40398(19) 0.32071(17) 0.0374(7) Uani d . 1 N
C1 -0.1456(3) 0.5483(3) 0.4094(2) 0.0475(9) Uani d . 1 C
H1 -0.1519 0.5016 0.4445 0.057 Uiso calc R 1 H
C2 -0.2006(3) 0.6171(3) 0.4155(3) 0.0551(11) Uani d . 1 C
H2 -0.2428 0.6171 0.4537 0.066 Uiso calc R 1 H
C3 -0.1913(3) 0.6857(3) 0.3634(3) 0.0642(13) Uani d . 1 C
H3 -0.2275 0.7332 0.3658 0.077 Uiso calc R 1 H
C4 -0.1288(3) 0.6838(3) 0.3083(3) 0.0608(12) Uani d . 1 C
H4 -0.1223 0.7296 0.2724 0.073 Uiso calc R 1 H
C5 -0.0750(3) 0.6135(2) 0.3060(2) 0.0450(9) Uani d . 1 C
C6 0.0011(3) 0.6123(2) 0.2525(2) 0.0488(10) Uani d . 1 C
H6A -0.0127 0.6397 0.2019 0.059 Uiso calc R 1 H
H6B 0.0454 0.6461 0.2772 0.059 Uiso calc R 1 H
C7 0.1227(3) 0.5186(3) 0.2205(2) 0.0490(10) Uani d . 1 C
H7A 0.1482 0.5712 0.2415 0.059 Uiso calc R 1 H
H7B 0.1312 0.5182 0.1632 0.059 Uiso calc R 1 H
C8 0.1660(2) 0.4402(2) 0.2563(2) 0.0435(9) Uani d . 1 C
C9 0.2415(3) 0.4090(3) 0.2266(3) 0.0580(11) Uani d . 1 C
H9 0.2640 0.4323 0.1800 0.070 Uiso calc R 1 H
C10 0.2822(3) 0.3442(3) 0.2663(3) 0.0609(12) Uani d . 1 C
H10 0.3336 0.3243 0.2479 0.073 Uiso calc R 1 H
C11 0.2466(3) 0.3076(3) 0.3345(3) 0.0556(11) Uani d . 1 C
H11 0.2731 0.2631 0.3625 0.067 Uiso calc R 1 H
C12 0.1708(2) 0.3402(3) 0.3585(2) 0.0448(9) Uani d . 1 C
H12 0.1459 0.3162 0.4037 0.054 Uiso calc R 1 H
C13 -0.0419(2) 0.3197(2) 0.41514(19) 0.0338(7) Uani d . 1 C
C14 -0.0688(2) 0.2380(2) 0.45814(19) 0.0367(8) Uani d . 1 C
H14A -0.0576 0.1884 0.4237 0.044 Uiso calc R 1 H
H14B -0.1287 0.2406 0.4665 0.044 Uiso calc R 1 H
C15 -0.0269(2) 0.2217(2) 0.5383(2) 0.0395(8) Uani d . 1 C
H15A 0.0330 0.2293 0.5327 0.047 Uiso calc R 1 H
H15B -0.0468 0.2643 0.5767 0.047 Uiso calc R 1 H
C16 -0.0450(2) 0.1305(2) 0.5692(2) 0.0387(8) Uani d . 1 C
H16A -0.0293 0.0885 0.5286 0.046 Uiso calc R 1 H
H16B -0.1046 0.1248 0.5782 0.046 Uiso calc R 1 H
C17 0.0011(2) 0.1083(2) 0.6466(2) 0.0397(8) Uani d . 1 C
H17A 0.0608 0.1158 0.6391 0.048 Uiso calc R 1 H
H17B -0.0168 0.1474 0.6889 0.048 Uiso calc R 1 H
C18 -0.0175(3) 0.4852(2) 0.1699(2) 0.0416(9) Uani d . 1 C
H18A -0.0082 0.5220 0.1235 0.050 Uiso calc R 1 H
H18B -0.0763 0.4894 0.1835 0.050 Uiso calc R 1 H

loop_
_atom_site_aniso_label
_atom_site_aniso_U_11
_atom_site_aniso_U_22
_atom_site_aniso_U_33
_atom_site_aniso_U_12
_atom_site_aniso_U_13
_atom_site_aniso_U_23
Zn 0.0405(2) 0.0313(2) 0.02534(19) -0.00151(17) 0.00170(17) 0.00090(16)
Cl1 0.0480(6) 0.0581(6) 0.0545(6) -0.0027(5) -0.0035(5) -0.0098(5)
O1 0.0503(15) 0.0352(13) 0.0283(11) -0.0044(11) 0.0022(11) -0.0010(10)
O2 0.0538(16) 0.0472(15) 0.0278(12) -0.0059(12) -0.0051(11) 0.0057(11)
O3 0.106(3) 0.106(3) 0.092(3) 0.018(3) -0.014(2) 0.030(2)
O4 0.090(3) 0.106(3) 0.104(3) 0.024(2) 0.011(2) -0.042(3)
O5 0.083(3) 0.082(3) 0.113(3) -0.015(2) 0.017(2) 0.016(2)
O6 0.065(2) 0.145(4) 0.102(3) -0.013(2) -0.011(2) -0.066(3)
OW1 0.0466(17) 0.0514(17) 0.0402(15) -0.0049(14) -0.0009(13) -0.0151(12)
N1 0.0422(17) 0.0382(15) 0.0336(14) 0.0021(13) -0.0019(13) -0.0001(13)
N2 0.054(2) 0.0344(16) 0.0270(14) -0.0072(13) 0.0024(13) -0.0024(12)
N3 0.0424(18) 0.0392(16) 0.0305(14) -0.0038(13) 0.0020(13) -0.0046(13)
C1 0.057(3) 0.046(2) 0.040(2) 0.0032(19) -0.0030(18) 0.0036(17)
C2 0.055(3) 0.059(3) 0.052(2) 0.013(2) -0.002(2) -0.002(2)
C3 0.079(3) 0.050(3) 0.063(3) 0.024(2) 0.005(3) 0.004(2)
C4 0.081(4) 0.040(2) 0.061(3) 0.012(2) -0.003(2) 0.008(2)
C5 0.065(3) 0.038(2) 0.0321(19) -0.0008(18) -0.0058(17) -0.0008(16)
C6 0.075(3) 0.038(2) 0.0339(18) -0.0050(19) 0.0011(18) 0.0018(16)
C7 0.063(3) 0.051(2) 0.0337(19) -0.016(2) 0.0054(18) 0.0006(17)
C8 0.046(2) 0.049(2) 0.0350(18) -0.0136(17) 0.0050(16) -0.0101(17)
C9 0.054(3) 0.071(3) 0.049(2) -0.012(2) 0.018(2) -0.007(2)
C10 0.039(2) 0.076(3) 0.067(3) -0.004(2) 0.009(2) -0.021(2)
C11 0.042(2) 0.061(3) 0.064(3) 0.003(2) -0.001(2) -0.007(2)
C12 0.045(2) 0.049(2) 0.040(2) -0.0027(18) 0.0032(17) -0.0058(18)
C13 0.0323(18) 0.041(2) 0.0286(16) 0.0036(15) 0.0022(14) 0.0032(15)
C14 0.043(2) 0.0371(19) 0.0302(17) -0.0023(16) -0.0026(15) 0.0044(14)
C15 0.053(2) 0.0364(19) 0.0293(17) 0.0008(17) -0.0013(16) 0.0033(14)
C16 0.047(2) 0.0382(19) 0.0306(17) 0.0021(16) 0.0017(16) 0.0015(15)
C17 0.056(2) 0.0366(19) 0.0268(16) 0.0021(16) 0.0010(16) -0.0009(14)
C18 0.062(3) 0.0361(18) 0.0264(16) -0.0039(18) -0.0039(17) -0.0013(14)

loop_
_atom_type_symbol
_atom_type_description
_atom_type_scat_dispersion_real
_atom_type_scat_dispersion_imag
_atom_type_scat_source
C C 0.0033 0.0016 'International Tables Vol C Tables 4.2.6.8 and 6.1.1.4'
H H 0.0000 0.0000 'International Tables Vol C Tables 4.2.6.8 and 6.1.1.4'
N N 0.0061 0.0033 'International Tables Vol C Tables 4.2.6.8 and 6.1.1.4'
O O 0.0106 0.0060 'International Tables Vol C Tables 4.2.6.8 and 6.1.1.4'
Cl Cl 0.1484 0.1585 'International Tables Vol C Tables 4.2.6.8 and 6.1.1.4'
Zn Zn 0.2839 1.4301 'International Tables Vol C Tables 4.2.6.8 and 6.1.1.4'

loop_
_geom_angle_atom_site_label_1
_geom_angle_atom_site_label_2
_geom_angle_atom_site_label_3
_geom_angle_site_symmetry_1
_geom_angle_site_symmetry_3
_geom_angle
_geom_angle_publ_flag
N3 Zn N1 . . 159.26(12) y
N3 Zn O1 . . 101.18(11) y
N1 Zn O1 . . 99.10(11) y
N3 Zn OW1 . . 87.66(12) y
N1 Zn OW1 . . 85.17(12) y
O1 Zn OW1 . . 98.44(10) y
N3 Zn N2 . . 80.98(12) y
N1 Zn N2 . . 79.74(11) y
O1 Zn N2 . . 170.28(10) y
OW1 Zn N2 . . 91.09(11) y
N3 Zn O2 . . 90.97(11) y
N1 Zn O2 . . 103.08(11) y
O1 Zn O2 . . 59.39(8) y
OW1 Zn O2 . . 157.07(10) y
N2 Zn O2 . . 111.30(9) y
N3 Zn C13 . . 95.90(11) ?
N1 Zn C13 . . 103.83(11) ?
O1 Zn C13 . . 30.11(10) ?
OW1 Zn C13 . . 128.17(11) ?
N2 Zn C13 . . 140.61(11) ?
O2 Zn C13 . . 29.31(9) ?
O4 Cl1 O6 . . 109.0(3) y
O4 Cl1 O3 . . 109.8(3) y
O6 Cl1 O3 . . 108.1(3) y
O4 Cl1 O5 . . 112.0(3) y
O6 Cl1 O5 . . 109.4(3) y
O3 Cl1 O5 . . 108.5(3) y
C13 O1 Zn . . 94.21(19) ?
C13 O2 Zn . . 86.5(2) ?
Zn OW1 H19A . . 116(4) ?
Zn OW1 H19B . . 122(3) ?
H19A OW1 H19B . . 111(5) ?
C1 N1 C5 . . 117.8(3) y
C1 N1 Zn . . 127.5(3) y
C5 N1 Zn . . 113.6(3) y
C18 N2 C7 . . 111.7(3) y
C18 N2 C6 . . 107.4(3) y
C7 N2 C6 . . 112.0(3) y
C18 N2 Zn . . 117.1(2) ?
C7 N2 Zn . . 105.4(2) ?
C6 N2 Zn . . 103.0(2) ?
C12 N3 C8 . . 119.5(3) y
C12 N3 Zn . . 125.9(2) y
C8 N3 Zn . . 114.6(3) y
N1 C1 C2 . . 123.5(4) ?
N1 C1 H1 . . 118.3 ?
C2 C1 H1 . . 118.3 ?
C3 C2 C1 . . 118.1(4) ?
C3 C2 H2 . . 121.0 ?
C1 C2 H2 . . 121.0 ?
C4 C3 C2 . . 119.5(4) ?
C4 C3 H3 . . 120.2 ?
C2 C3 H3 . . 120.2 ?
C3 C4 C5 . . 119.6(4) ?
C3 C4 H4 . . 120.2 ?
C5 C4 H4 . . 120.2 ?
N1 C5 C4 . . 121.5(4) ?
N1 C5 C6 . . 116.4(3) ?
C4 C5 C6 . . 121.9(4) ?
N2 C6 C5 . . 112.0(3) ?
N2 C6 H6A . . 109.2 ?
C5 C6 H6A . . 109.2 ?
N2 C6 H6B . . 109.2 ?
C5 C6 H6B . . 109.2 ?
H6A C6 H6B . . 107.9 ?
N2 C7 C8 . . 113.2(3) ?
N2 C7 H7A . . 108.9 ?
C8 C7 H7A . . 108.9 ?
N2 C7 H7B . . 108.9 ?
C8 C7 H7B . . 108.9 ?
H7A C7 H7B . . 107.7 ?
N3 C8 C9 . . 120.6(4) ?
N3 C8 C7 . . 117.4(3) ?
C9 C8 C7 . . 121.9(4) ?
C10 C9 C8 . . 119.4(4) ?
C10 C9 H9 . . 120.3 ?
C8 C9 H9 . . 120.3 ?
C9 C10 C11 . . 119.9(4) ?
C9 C10 H10 . . 120.1 ?
C11 C10 H10 . . 120.1 ?
C12 C11 C10 . . 117.1(4) ?
C12 C11 H11 . . 121.5 ?
C10 C11 H11 . . 121.5 ?
N3 C12 C11 . . 123.4(4) ?
N3 C12 H12 . . 118.3 ?
C11 C12 H12 . . 118.3 ?
O2 C13 O1 . . 119.8(3) y
O2 C13 C14 . . 120.7(3) y
O1 C13 C14 . . 119.5(3) y
O2 C13 Zn . . 64.20(19) ?
O1 C13 Zn . . 55.67(16) ?
C14 C13 Zn . . 173.6(2) ?
C13 C14 C15 . . 115.6(3) ?
C13 C14 H14A . . 108.4 ?
C15 C14 H14A . . 108.4 ?
C13 C14 H14B . . 108.4 ?
C15 C14 H14B . . 108.4 ?
H14A C14 H14B . . 107.4 ?
C16 C15 C14 . . 111.6(3) ?
C16 C15 H15A . . 109.3 ?
C14 C15 H15A . . 109.3 ?
C16 C15 H15B . . 109.3 ?
C14 C15 H15B . . 109.3 ?
H15A C15 H15B . . 108.0 ?
C15 C16 C17 . . 113.7(3) ?
C15 C16 H16A . . 108.8 ?
C17 C16 H16A . . 108.8 ?
C15 C16 H16B . . 108.8 ?
C17 C16 H16B . . 108.8 ?
H16A C16 H16B . . 107.7 ?
C18 C17 C16 7_566 . 109.4(3) ?
C18 C17 H17A 7_566 . 109.8 ?
C16 C17 H17A . . 109.8 ?
C18 C17 H17B 7_566 . 109.8 ?
C16 C17 H17B . . 109.8 ?
H17A C17 H17B . . 108.2 ?
N2 C18 C17 . 7_565 116.1(3) ?
N2 C18 H18A . . 108.3 ?
C17 C18 H18A 7_565 . 108.3 ?
N2 C18 H18B . . 108.3 ?
C17 C18 H18B 7_565 . 108.3 ?
H18A C18 H18B . . 107.4 ?

loop_
_geom_bond_atom_site_label_1
_geom_bond_atom_site_label_2
_geom_bond_site_symmetry_2
_geom_bond_distance
_geom_bond_publ_flag
Zn N3 . 2.082(3) y
Zn N1 . 2.094(3) y
Zn O1 . 2.098(2) y
Zn OW1 . 2.110(3) y
Zn N2 . 2.187(3) y
Zn O2 . 2.285(3) y
Zn C13 . 2.533(3) ?
Cl1 O4 . 1.397(4) y
Cl1 O6 . 1.409(3) y
Cl1 O3 . 1.414(4) y
Cl1 O5 . 1.425(4) y
O1 C13 . 1.274(4) y
O2 C13 . 1.242(4) y
OW1 H19A . 0.74(4) ?
OW1 H19B . 0.80(5) ?
N1 C1 . 1.329(5) y
N1 C5 . 1.352(5) y
N2 C18 . 1.481(4) y
N2 C7 . 1.481(5) y
N2 C6 . 1.506(5) y
N3 C12 . 1.326(5) y
N3 C8 . 1.334(4) y
C1 C2 . 1.377(6) ?
C1 H1 . 0.9300 ?
C2 C3 . 1.374(6) ?
C2 H2 . 0.9300 ?
C3 C4 . 1.362(6) ?
C3 H3 . 0.9300 ?
C4 C5 . 1.378(6) ?
C4 H4 . 0.9300 ?
C5 C6 . 1.512(6) ?
C6 H6A . 0.9700 ?
C6 H6B . 0.9700 ?
C7 C8 . 1.511(6) ?
C7 H7A . 0.9700 ?
C7 H7B . 0.9700 ?
C8 C9 . 1.391(6) ?
C9 C10 . 1.360(6) ?
C9 H9 . 0.9300 ?
C10 C11 . 1.393(6) ?
C10 H10 . 0.9300 ?
C11 C12 . 1.372(6) ?
C11 H11 . 0.9300 ?
C12 H12 . 0.9300 ?
C13 C14 . 1.507(5) y
C14 C15 . 1.519(5) ?
C14 H14A . 0.9700 ?
C14 H14B . 0.9700 ?
C15 C16 . 1.518(5) ?
C15 H15A . 0.9700 ?
C15 H15B . 0.9700 ?
C16 C17 . 1.530(5) ?
C16 H16A . 0.9700 ?
C16 H16B . 0.9700 ?
C17 C18 7_566 1.515(5) ?
C17 H17A . 0.9700 ?
C17 H17B . 0.9700 ?
C18 C17 7_565 1.515(5) ?
C18 H18A . 0.9700 ?
C18 H18B . 0.9700 ?

loop_
_geom_hbond_atom_site_label_D
_geom_hbond_atom_site_label_H
_geom_hbond_atom_site_label_A
_geom_hbond_site_symmetry_A
_geom_hbond_distance_DH
_geom_hbond_distance_HA
_geom_hbond_distance_DA
_geom_hbond_angle_DHA
OW1 H19A O1 5_566 0.74(4) 1.95(5) 2.683(4) 175(5)
OW1 H19B O6 5_566 0.80(5) 2.02(5) 2.817(5) 171(4)

loop_
_geom_torsion_atom_site_label_1
_geom_torsion_atom_site_label_2
_geom_torsion_atom_site_label_3
_geom_torsion_atom_site_label_4
_geom_torsion_site_symmetry_4
_geom_torsion
N3 Zn O1 C13 . -82.4(2)
N1 Zn O1 C13 . 101.9(2)
OW1 Zn O1 C13 . -171.7(2)
O2 Zn O1 C13 . 2.02(19)
N3 Zn O2 C13 . 100.4(2)
N1 Zn O2 C13 . -95.0(2)
O1 Zn O2 C13 . -2.1(2)
OW1 Zn O2 C13 . 14.1(4)
N2 Zn O2 C13 . -178.9(2)
N3 Zn N1 C1 . -167.5(3)
O1 Zn N1 C1 . 0.5(3)
OW1 Zn N1 C1 . -97.3(3)
N2 Zn N1 C1 . 170.7(3)
O2 Zn N1 C1 . 61.0(3)
C13 Zn N1 C1 . 30.9(3)
N3 Zn N1 C5 . -0.1(5)
O1 Zn N1 C5 . 167.8(2)
OW1 Zn N1 C5 . 70.0(2)
N2 Zn N1 C5 . -21.9(2)
O2 Zn N1 C5 . -131.6(2)
C13 Zn N1 C5 . -161.8(2)
N3 Zn N2 C18 . 102.7(3)
N1 Zn N2 C18 . -85.0(3)
OW1 Zn N2 C18 . -169.8(3)
O2 Zn N2 C18 . 15.2(3)
C13 Zn N2 C18 . 14.4(4)
N3 Zn N2 C7 . -22.2(2)
N1 Zn N2 C7 . 150.1(2)
OW1 Zn N2 C7 . 65.2(2)
O2 Zn N2 C7 . -109.7(2)
C13 Zn N2 C7 . -110.6(2)
N3 Zn N2 C6 . -139.8(2)
N1 Zn N2 C6 . 32.6(2)
OW1 Zn N2 C6 . -52.3(2)
O2 Zn N2 C6 . 132.7(2)
C13 Zn N2 C6 . 131.9(2)
N1 Zn N3 C12 . 167.3(3)
O1 Zn N3 C12 . -0.6(3)
OW1 Zn N3 C12 . 97.5(3)
N2 Zn N3 C12 . -171.0(3)
O2 Zn N3 C12 . -59.6(3)
C13 Zn N3 C12 . -30.6(3)
N1 Zn N3 C8 . -11.5(5)
O1 Zn N3 C8 . -179.4(2)
OW1 Zn N3 C8 . -81.3(3)
N2 Zn N3 C8 . 10.2(2)
O2 Zn N3 C8 . 121.6(2)
C13 Zn N3 C8 . 150.6(2)
C5 N1 C1 C2 . 0.6(6)
Zn N1 C1 C2 . 167.5(3)
N1 C1 C2 C3 . 0.2(7)
C1 C2 C3 C4 . -0.2(7)
C2 C3 C4 C5 . -0.7(7)
C1 N1 C5 C4 . -1.6(6)
Zn N1 C5 C4 . -170.3(3)
C1 N1 C5 C6 . 173.5(3)
Zn N1 C5 C6 . 4.8(4)
C3 C4 C5 N1 . 1.6(7)
C3 C4 C5 C6 . -173.2(4)
C18 N2 C6 C5 . 84.5(4)
C7 N2 C6 C5 . -152.4(3)
Zn N2 C6 C5 . -39.6(3)
N1 C5 C6 N2 . 25.6(5)
C4 C5 C6 N2 . -159.3(4)
C18 N2 C7 C8 . -97.2(4)
C6 N2 C7 C8 . 142.3(3)
Zn N2 C7 C8 . 31.0(3)
C12 N3 C8 C9 . 2.8(5)
Zn N3 C8 C9 . -178.3(3)
C12 N3 C8 C7 . -173.9(3)
Zn N3 C8 C7 . 5.0(4)
N2 C7 C8 N3 . -26.0(5)
N2 C7 C8 C9 . 157.4(3)
N3 C8 C9 C10 . -3.6(6)
C7 C8 C9 C10 . 173.0(4)
C8 C9 C10 C11 . 2.2(7)
C9 C10 C11 C12 . -0.2(6)
C8 N3 C12 C11 . -0.8(6)
Zn N3 C12 C11 . -179.5(3)
C10 C11 C12 N3 . -0.5(6)
Zn O2 C13 O1 . 3.4(3)
Zn O2 C13 C14 . -175.4(3)
Zn O1 C13 O2 . -3.7(4)
Zn O1 C13 C14 . 175.1(3)
N3 Zn C13 O2 . -81.4(2)
N1 Zn C13 O2 . 92.2(2)
O1 Zn C13 O2 . 176.5(3)
OW1 Zn C13 O2 . -173.1(2)
N2 Zn C13 O2 . 1.6(3)
N3 Zn C13 O1 . 102.1(2)
N1 Zn C13 O1 . -84.3(2)
OW1 Zn C13 O1 . 10.5(3)
N2 Zn C13 O1 . -174.9(2)
O2 Zn C13 O1 . -176.5(3)
O2 C13 C14 C15 . 154.2(3)
O1 C13 C14 C15 . -24.6(5)
C13 C14 C15 C16 . -169.0(3)
C14 C15 C16 C17 . 175.6(3)
C15 C16 C17 C18 7_566 -177.0(3)
C7 N2 C18 C17 7_565 59.2(4)
C6 N2 C18 C17 7_565 -177.6(3)
Zn N2 C18 C17 7_565 -62.5(4)
